data_2019426
loop_
_publ_author_name
'Yadav, Vitthal N.'
'G\"orbitz, Carl Henrik'

_publ_section_title
;
 A supramolecular ladder-like network from trimesic acid and pyrazine
 <i>N</i>,<i>N</i>'-dioxide
;
_journal_issue 1
_journal_name_full 'Acta Crystallographica Section C'
_journal_page_first 43
_journal_page_last 45
_journal_paper_doi 10.1107/S2053229613032737
_journal_volume 70
_journal_year 2014
_chemical_formula_iupac '2C9 H6 O6, C4 H4 N2 O2'
_chemical_formula_moiety '2(C9 H6 O6), C4 H4 N2 O2'
_chemical_formula_sum 'C22 H16 N2 O14'
_chemical_formula_weight 532.36
_chemical_name_common 'Trimesic acid--pyrazine <i>N</i>,<i>N</i>'-dioxide (2/1)'
_chemical_name_systematic
;
Benzene-1,3,5-tricarboxylic acid--pyrazine <i>N</i>,<i>N</i>'-dioxide (2/1)
;
_space_group_crystal_system triclinic
_space_group_IT_number 2
_space_group_name_Hall '-P 1'
_space_group_name_H-M_alt 'P -1'
_symmetry_space_group_name_Hall '-P 1'
_symmetry_space_group_name_H-M 'P -1'
_atom_sites_solution_hydrogens geom
_atom_sites_solution_primary direct
_atom_sites_solution_secondary difmap
_audit_creation_method SHELXL-97
_cell_angle_alpha 78.6210(10)
_cell_angle_beta 80.7000(10)
_cell_angle_gamma 79.7690(10)
_cell_formula_units_Z 1
_cell_length_a 7.9521(2)
_cell_length_b 8.0939(2)
_cell_length_c 8.6271(2)
_cell_measurement_reflns_used 5692
_cell_measurement_temperature 105(2)
_cell_measurement_theta_max 37.37
_cell_measurement_theta_min 2.43
_cell_volume 531.07(2)
_computing_cell_refinement 'APEX2 (Bruker, 2013)'
_computing_data_collection 'APEX2 (Bruker, 2013)'
_computing_data_reduction 'APEX2 (Bruker, 2013)'
_computing_molecular_graphics 'Mercury (Macrae <i>et al.</i>, 2008)'
_computing_publication_material 'SHELXL97 (Sheldrick, 2008)'
_computing_structure_refinement 'SHELXL97 (Sheldrick, 2008)'
_computing_structure_solution 'SHELXS97 (Sheldrick, 2008)'
_diffrn_ambient_temperature 105(2)
_diffrn_detector_area_resol_mean 8.3
_diffrn_measured_fraction_theta_full 0.983
_diffrn_measured_fraction_theta_max 0.850
_diffrn_measurement_device_type 'Bruker APEXII CCD area-detector'
_diffrn_measurement_method 'phi and omega scans'
_diffrn_radiation_monochromator graphite
_diffrn_radiation_source 'fine-focus sealed tube'
_diffrn_radiation_type MoK\a
_diffrn_radiation_wavelength 0.71073
_diffrn_reflns_av_R_equivalents 0.0110
_diffrn_reflns_av_sigmaI/netI 0.0171
_diffrn_reflns_limit_h_max 13
_diffrn_reflns_limit_h_min -13
_diffrn_reflns_limit_k_max 9
_diffrn_reflns_limit_k_min -13
_diffrn_reflns_limit_l_max 14
_diffrn_reflns_limit_l_min -14
_diffrn_reflns_number 8828
_diffrn_reflns_theta_full 28.69
_diffrn_reflns_theta_max 37.56
_diffrn_reflns_theta_min 2.43
_exptl_absorpt_coefficient_mu 0.143
_exptl_absorpt_correction_T_max 0.961
_exptl_absorpt_correction_T_min 0.910
_exptl_absorpt_correction_type multi-scan
_exptl_absorpt_process_details '(SADABS; Bruker, 2007)'
_exptl_crystal_colour colourless
_exptl_crystal_density_diffrn 1.665
_exptl_crystal_density_method 'not measured'
_exptl_crystal_description block
_exptl_crystal_F_000 274
_exptl_crystal_size_max 0.90
_exptl_crystal_size_mid 0.55
_exptl_crystal_size_min 0.28
_refine_diff_density_max 0.596
_refine_diff_density_min -0.279
_refine_ls_extinction_method none
_refine_ls_goodness_of_fit_ref 1.030
_refine_ls_hydrogen_treatment refall
_refine_ls_matrix_type full
_refine_ls_number_parameters 204
_refine_ls_number_reflns 4773
_refine_ls_number_restraints 0
_refine_ls_restrained_S_all 1.030
_refine_ls_R_factor_all 0.0399
_refine_ls_R_factor_gt 0.0358
_refine_ls_shift/su_max 0.001
_refine_ls_shift/su_mean 0.000
_refine_ls_structure_factor_coef Fsqd
_refine_ls_weighting_details 'w=1/[\s^2^(Fo^2^)+(0.0677P)^2^+0.0833P] where P=(Fo^2^+2Fc^2^)/3'
_refine_ls_weighting_scheme calc
_refine_ls_wR_factor_gt 0.1042
_refine_ls_wR_factor_ref 0.1081
_reflns_number_gt 4246
_reflns_number_total 5615
_reflns_threshold_expression I>2sigma(I)
_cod_data_source_file gz3247sup1.cif
_cod_data_source_block I
_cod_depositor_comments
;

2019-10-22
Z value and formula fixed to values more according to usual
chemical conventions.                 miguel
;
_cod_original_formula_sum 'C11 H8 N O7'
_cod_original_formula_weight 266.18
_cod_original_formula_moiety 'C9 H6 O6, 0.5(C4 H4 N2 O2)'
_cod_original_formula_iupac 'C9 H6 O6, 0.5C4 H4 N2 O2'
_cod_original_formula_units_Z 2
_cod_database_code 2019426
_cod_database_fobs_code 2019426

loop_
_symmetry_equiv_pos_as_xyz
'x, y, z'
'-x, -y, -z'

loop_
_atom_site_type_symbol
_atom_site_label
_atom_site_fract_x
_atom_site_fract_y
_atom_site_fract_z
_atom_site_U_iso_or_equiv
_atom_site_adp_type
_atom_site_calc_flag
_atom_site_occupancy
O O1 0.20981(6) 0.51187(6) 0.45416(6) 0.01528(9) Uani d 1
H H1 0.145(2) 0.574(2) 0.376(2) 0.048(4) Uiso d 1
O O2 0.34003(7) 0.40854(8) 0.23656(6) 0.02106(11) Uani d 1
O O3 0.86133(7) -0.02322(7) 0.28510(6) 0.01846(10) Uani d 1
H H3 0.925(2) -0.124(2) 0.2599(19) 0.044(4) Uiso d 1
O O4 0.91678(6) -0.16621(6) 0.52724(6) 0.01699(10) Uani d 1
O O5 0.39074(8) 0.30350(9) 0.96259(7) 0.02744(13) Uani d 1
H H5 0.394(3) 0.318(2) 1.066(2) 0.061(5) Uiso d 1
O O6 0.64278(8) 0.13485(8) 0.99820(7) 0.02502(12) Uani d 1
C C1 0.45276(7) 0.29798(7) 0.48226(7) 0.01228(10) Uani d 1
C C2 0.58822(8) 0.18875(8) 0.41343(7) 0.01300(10) Uani d 1
H H21 0.5998(16) 0.1842(16) 0.2972(15) 0.020(3) Uiso d 1
C C3 0.70115(8) 0.08024(7) 0.51068(7) 0.01255(10) Uani d 1
C C4 0.68177(8) 0.08335(8) 0.67383(8) 0.01434(11) Uani d 1
H H41 0.7613(16) 0.0065(15) 0.7433(14) 0.021(3) Uiso d 1
C C5 0.54824(8) 0.19486(8) 0.74090(7) 0.01400(10) Uani d 1
C C6 0.43213(8) 0.30052(8) 0.64503(7) 0.01384(10) Uani d 1
H H61 0.3369(16) 0.3745(16) 0.6957(15) 0.022(3) Uiso d 1
C C7 0.32978(8) 0.40975(8) 0.37898(7) 0.01312(10) Uani d 1
C C8 0.83793(8) -0.04822(8) 0.44402(8) 0.01324(10) Uani d 1
C C9 0.53451(9) 0.20538(9) 0.91312(8) 0.01750(12) Uani d 1
O O7 0.02426(7) 0.67750(7) 0.22425(6) 0.01941(11) Uani d 1
C C10 0.04339(9) 0.65945(8) -0.04215(8) 0.01675(11) Uani d 1
H H10 0.0772(16) 0.7677(16) -0.0657(15) 0.023(3) Uiso d 1
C C11 -0.02925(9) 0.43131(8) 0.15687(8) 0.01661(11) Uani d 1
H H11 -0.0446(18) 0.3884(17) 0.2701(16) 0.030(3) Uiso d 1
N N1 0.01283(7) 0.59084(7) 0.11436(7) 0.01432(10) Uani d 1

loop_
_atom_site_aniso_label
_atom_site_aniso_U_11
_atom_site_aniso_U_22
_atom_site_aniso_U_33
_atom_site_aniso_U_12
_atom_site_aniso_U_13
_atom_site_aniso_U_23
O1 0.01576(19) 0.01560(19) 0.01361(19) 0.00386(15) -0.00370(15) -0.00459(16)
O2 0.0241(2) 0.0254(3) 0.0122(2) 0.00680(19) -0.00556(17) -0.00653(18)
O3 0.0223(2) 0.0168(2) 0.0144(2) 0.00525(17) -0.00298(17) -0.00514(17)
O4 0.0174(2) 0.01338(19) 0.0196(2) 0.00125(15) -0.00611(17) -0.00172(17)
O5 0.0265(3) 0.0396(3) 0.0145(2) 0.0101(2) -0.00541(19) -0.0121(2)
O6 0.0251(3) 0.0332(3) 0.0159(2) 0.0034(2) -0.00896(19) -0.0043(2)
C1 0.0126(2) 0.0126(2) 0.0117(2) 0.00001(17) -0.00300(17) -0.00288(18)
C2 0.0132(2) 0.0129(2) 0.0129(2) -0.00027(17) -0.00269(18) -0.00302(18)
C3 0.0124(2) 0.0119(2) 0.0134(2) -0.00016(17) -0.00250(17) -0.00318(18)
C4 0.0145(2) 0.0148(2) 0.0137(2) -0.00043(18) -0.00394(19) -0.00254(19)
C5 0.0148(2) 0.0161(2) 0.0113(2) -0.00082(18) -0.00300(18) -0.00311(19)
C6 0.0139(2) 0.0154(2) 0.0123(2) -0.00010(18) -0.00253(18) -0.00369(19)
C7 0.0138(2) 0.0135(2) 0.0121(2) 0.00009(17) -0.00286(18) -0.00346(18)
C8 0.0131(2) 0.0119(2) 0.0153(2) -0.00086(17) -0.00338(18) -0.00344(19)
C9 0.0187(3) 0.0210(3) 0.0128(2) -0.0004(2) -0.0034(2) -0.0038(2)
O7 0.0259(2) 0.0169(2) 0.0166(2) 0.00530(17) -0.00877(18) -0.00859(17)
C10 0.0210(3) 0.0147(2) 0.0144(2) -0.0016(2) -0.0042(2) -0.0015(2)
C11 0.0206(3) 0.0156(2) 0.0128(2) -0.0008(2) -0.0030(2) -0.0015(2)
N1 0.0159(2) 0.0141(2) 0.0128(2) 0.00247(16) -0.00431(16) -0.00424(17)

loop_
_atom_type_symbol
_atom_type_description
_atom_type_scat_dispersion_real
_atom_type_scat_dispersion_imag
_atom_type_scat_source
C C 0.0033 0.0016 'International Tables Vol C Tables 4.2.6.8 and 6.1.1.4'
H H 0.0000 0.0000 'International Tables Vol C Tables 4.2.6.8 and 6.1.1.4'
O O 0.0106 0.0060 'International Tables Vol C Tables 4.2.6.8 and 6.1.1.4'
N N 0.0061 0.0033 'International Tables Vol C Tables 4.2.6.8 and 6.1.1.4'

loop_
_geom_angle_atom_site_label_1
_geom_angle_atom_site_label_2
_geom_angle_atom_site_label_3
_geom_angle_site_symmetry_1
_geom_angle_site_symmetry_3
_geom_angle
C7 O1 H1 . . 104.8(10)
C8 O3 H3 . . 104.6(10)
C9 O5 H5 . . 109.4(13)
C6 C1 C2 . . 120.45(6)
C6 C1 C7 . . 120.56(5)
C2 C1 C7 . . 118.98(5)
C3 C2 C1 . . 119.16(6)
C3 C2 H21 . . 120.7(7)
C1 C2 H21 . . 120.1(7)
C4 C3 C2 . . 120.56(6)
C4 C3 C8 . . 118.69(5)
C2 C3 C8 . . 120.65(6)
C5 C4 C3 . . 119.86(6)
C5 C4 H41 . . 119.3(7)
C3 C4 H41 . . 120.8(7)
C4 C5 C6 . . 119.85(6)
C4 C5 C9 . . 119.65(6)
C6 C5 C9 . . 120.45(6)
C1 C6 C5 . . 120.07(6)
C1 C6 H61 . . 121.6(7)
C5 C6 H61 . . 118.3(7)
O2 C7 O1 . . 122.79(6)
O2 C7 C1 . . 122.86(6)
O1 C7 C1 . . 114.35(5)
O4 C8 O3 . . 123.68(6)
O4 C8 C3 . . 123.04(6)
O3 C8 C3 . . 113.25(5)
O6 C9 O5 . . 123.72(7)
O6 C9 C5 . . 124.02(6)
O5 C9 C5 . . 112.26(6)
N1 C10 C11 . 2_565 120.04(6)
N1 C10 H10 . . 116.6(8)
C11 C10 H10 2_565 . 123.3(8)
N1 C11 C10 . 2_565 120.26(6)
N1 C11 H11 . . 115.4(8)
C10 C11 H11 2_565 . 124.3(8)
O7 N1 C10 . . 120.30(6)
O7 N1 C11 . . 120.00(6)
C10 N1 C11 . . 119.69(6)

loop_
_geom_bond_atom_site_label_1
_geom_bond_atom_site_label_2
_geom_bond_site_symmetry_2
_geom_bond_distance
O1 C7 . 1.3212(8)
O1 H1 . 0.928(18)
O2 C7 . 1.2200(8)
O3 C8 . 1.3330(8)
O3 H3 . 0.929(17)
O4 C8 . 1.2177(8)
O5 C9 . 1.3318(9)
O5 H5 . 0.931(19)
O6 C9 . 1.2125(9)
C1 C6 . 1.3910(9)
C1 C2 . 1.3988(8)
C1 C7 . 1.4893(8)
C2 C3 . 1.3980(8)
C2 H21 . 0.999(12)
C3 C4 . 1.3957(9)
C3 C8 . 1.4923(8)
C4 C5 . 1.3942(9)
C4 H41 . 0.991(13)
C5 C6 . 1.3982(9)
C5 C9 . 1.4902(9)
C6 H61 . 0.979(13)
O7 N1 . 1.3083(7)
C10 N1 . 1.3552(9)
C10 C11 2_565 1.3727(10)
C10 H10 . 0.937(13)
C11 N1 . 1.3567(9)
C11 C10 2_565 1.3727(10)
C11 H11 . 0.965(14)

loop_
_geom_hbond_atom_site_label_D
_geom_hbond_atom_site_label_H
_geom_hbond_atom_site_label_A
_geom_hbond_site_symmetry_A
_geom_hbond_distance_DH
_geom_hbond_distance_HA
_geom_hbond_distance_DA
_geom_hbond_angle_DHA
O1 H1 O7 . 0.928(18) 1.739(18) 2.6651(7) 175.9(16)
O3 H3 O7 1_645 0.929(17) 1.719(17) 2.6437(7) 173.6(15)
O5 H5 O2 1_556 0.931(19) 1.73(2) 2.6144(8) 158.0(19)
C10 H10 O3 2_665 0.937(13) 2.571(13) 3.3883(8) 145.9(10)
C11 H11 O4 2_656 0.965(14) 2.451(14) 3.2603(8) 141.2(11)

loop_
_geom_torsion_atom_site_label_1
_geom_torsion_atom_site_label_2
_geom_torsion_atom_site_label_3
_geom_torsion_atom_site_label_4
_geom_torsion_site_symmetry_1
_geom_torsion
C6 C1 C2 C3 . 0.96(9)
C7 C1 C2 C3 . -178.25(5)
C1 C2 C3 C4 . -1.49(9)
C1 C2 C3 C8 . 174.80(5)
C2 C3 C4 C5 . 0.34(9)
C8 C3 C4 C5 . -176.03(5)
C3 C4 C5 C6 . 1.35(9)
C3 C4 C5 C9 . -176.25(6)
C2 C1 C6 C5 . 0.71(9)
C7 C1 C6 C5 . 179.91(6)
C4 C5 C6 C1 . -1.87(10)
C9 C5 C6 C1 . 175.71(6)
C6 C1 C7 O2 . -177.97(6)
C2 C1 C7 O2 . 1.24(10)
C6 C1 C7 O1 . 2.80(9)
C2 C1 C7 O1 . -177.99(5)
C4 C3 C8 O4 . 11.04(9)
C2 C3 C8 O4 . -165.32(6)
C4 C3 C8 O3 . -170.67(6)
C2 C3 C8 O3 . 12.97(8)
C4 C5 C9 O6 . 7.68(11)
C6 C5 C9 O6 . -169.91(7)
C4 C5 C9 O5 . -173.32(6)
C6 C5 C9 O5 . 9.09(10)
C11 C10 N1 O7 2_565 -179.25(6)
C11 C10 N1 C11 2_565 0.96(11)
C10 C11 N1 O7 2_565 179.24(6)
C10 C11 N1 C10 2_565 -0.97(11)
